data_1553681
loop_
_publ_author_name
'Yang, Xin-Yu'
'Yuan, Shuai'
'Qin, Jun-Sheng'
'Lollar, Christina'
'Alsalme, Ali'
'Zhou, Hong-Cai'

_publ_section_title
;
 A flexible thioether-based MOF as a crystalline sponge for structural
 characterization of liquid organic molecules
;
_journal_issue 9
_journal_name_full 'Materials Chemistry Frontiers'
_journal_page_first 1764
_journal_paper_doi 10.1039/C7QM00152E
_journal_volume 1
_journal_year 2017
_chemical_formula_moiety 'C35 H45 Cu2 I2 N5 O2 S3'
_chemical_formula_sum 'C35 H45 Cu2 I2 N5 O2 S3'
_chemical_formula_weight 1044.82
_space_group_crystal_system triclinic
_space_group_IT_number 2
_space_group_name_Hall '-P 1'
_space_group_name_H-M_alt 'P -1'
_atom_sites_solution_hydrogens geom
_audit_creation_method SHELXL-2014/7
_audit_update_record
;
2017-04-03 deposited with the CCDC.
2017-04-27 downloaded from the CCDC.
;
_cell_angle_alpha 113.914(6)
_cell_angle_beta 91.450(6)
_cell_angle_gamma 99.705(5)
_cell_formula_units_Z 2
_cell_length_a 9.252(4)
_cell_length_b 14.347(7)
_cell_length_c 17.158(8)
_cell_measurement_reflns_used 8829
_cell_measurement_temperature 293(2)
_cell_measurement_theta_max 28.25
_cell_measurement_theta_min 1.30
_cell_volume 2041.1(16)
_computing_cell_refinement 'SAINT+ ver. (Bruker, 2001)'
_computing_data_collection 'APEX2  (Bruker, 2008)'
_computing_data_reduction 'SAINT+ ver. (Bruker, 2001)'
_computing_molecular_graphics 'SHELXTL (Sheldrick, 2008)'
_computing_publication_material 'SHELXTL (Sheldrick, 2008)'
_computing_structure_refinement 'SHELXL-97 (Sheldrick, 2008)'
_computing_structure_solution 'SHELXS-97 (Sheldrick, 2008)'
_diffrn_ambient_temperature 293(2)
_diffrn_measured_fraction_theta_full 0.961
_diffrn_measured_fraction_theta_max 0.874
_diffrn_measurement_device_type 'Bruker SMART APEX II CCD area detector'
_diffrn_measurement_method 'phi and omega scans'
_diffrn_radiation_type MoK\a
_diffrn_radiation_wavelength 0.71073
_diffrn_reflns_av_R_equivalents 0.0306
_diffrn_reflns_av_unetI/netI 0.0682
_diffrn_reflns_Laue_measured_fraction_full 0.961
_diffrn_reflns_Laue_measured_fraction_max 0.874
_diffrn_reflns_limit_h_max 11
_diffrn_reflns_limit_h_min -11
_diffrn_reflns_limit_k_max 19
_diffrn_reflns_limit_k_min -16
_diffrn_reflns_limit_l_max 12
_diffrn_reflns_limit_l_min -22
_diffrn_reflns_number 12881
_diffrn_reflns_point_group_measured_fraction_full 0.961
_diffrn_reflns_point_group_measured_fraction_max 0.874
_diffrn_reflns_theta_full 25.242
_diffrn_reflns_theta_max 28.251
_diffrn_reflns_theta_min 1.305
_diffrn_source 'fine-focus sealed tube'
_exptl_absorpt_coefficient_mu 2.745
_exptl_absorpt_correction_type multi-scan
_exptl_absorpt_process_details 'SADABS (Sheldrick, 2008)'
_exptl_crystal_colour colorless
_exptl_crystal_density_diffrn 1.700
_exptl_crystal_description block
_exptl_crystal_F_000 1036
_exptl_crystal_size_max 0.260
_exptl_crystal_size_mid 0.220
_exptl_crystal_size_min 0.200
_refine_diff_density_max 2.299
_refine_diff_density_min -1.152
_refine_diff_density_rms 0.208
_refine_ls_extinction_method none
_refine_ls_goodness_of_fit_ref 1.078
_refine_ls_hydrogen_treatment constr
_refine_ls_matrix_type full
_refine_ls_number_parameters 390
_refine_ls_number_reflns 8829
_refine_ls_number_restraints 10
_refine_ls_restrained_S_all 1.079
_refine_ls_R_factor_all 0.1014
_refine_ls_R_factor_gt 0.0625
_refine_ls_shift/su_max 0.049
_refine_ls_shift/su_mean 0.001
_refine_ls_structure_factor_coef Fsqd
_refine_ls_weighting_details 'w=1/[\s^2^(Fo^2^)+(0.1109P)^2^+0.4789P] where P=(Fo^2^+2Fc^2^)/3'
_refine_ls_weighting_scheme calc
_refine_ls_wR_factor_gt 0.1806
_refine_ls_wR_factor_ref 0.2102
_reflns_Friedel_coverage 0.000
_reflns_number_gt 5522
_reflns_number_total 8829
_reflns_threshold_expression 'I > 2\s(I)'
_cod_data_source_file c7qm00152e2.cif
_cod_data_source_block PCN-41(DMA)
_cod_database_code 1553681
_shelx_shelxl_version_number 2014/7
_shelx_space_group_comment
;
The symmetry employed for this shelxl refinement is uniquely defined
by the following loop, which should always be used as a source of
symmetry information in preference to the above space-group names.
They are only intended as comments.
;
_shelx_estimated_absorpt_t_min 0.536
_shelx_estimated_absorpt_t_max 0.610

loop_
_space_group_symop_operation_xyz
'x, y, z'
'-x, -y, -z'

loop_
_atom_site_label
_atom_site_type_symbol
_atom_site_fract_x
_atom_site_fract_y
_atom_site_fract_z
_atom_site_U_iso_or_equiv
_atom_site_adp_type
_atom_site_occupancy
_atom_site_site_symmetry_order
_atom_site_calc_flag
_atom_site_refinement_flags_posn
_atom_site_refinement_flags_adp
I1 I -0.28061(3) -0.62288(2) 0.11358(2) 0.03913(8) Uani 1 1 d . .
I2 I -0.39859(3) -0.58179(2) -0.11521(2) 0.03857(8) Uani 1 1 d . .
Cu5 Cu -0.36947(5) -0.49570(4) 0.05797(4) 0.03821(15) Uani 1 1 d . .
Cu6 Cu -0.51108(6) -0.54712(4) 0.17215(4) 0.04099(16) Uani 1 1 d . .
S1 S 0.17202(11) -0.11287(8) 0.09833(8) 0.0434(3) Uani 1 1 d . .
S3 S 0.94529(12) 0.07757(8) 0.14497(9) 0.0527(4) Uani 1 1 d . .
S5 S 0.4332(2) 0.27490(12) 0.40758(10) 0.0783(5) Uani 1 1 d . .
N7 N 1.3210(4) 0.3314(2) 0.1527(2) 0.0357(10) Uani 1 1 d . .
N9 N -0.2009(4) -0.3734(2) 0.0808(2) 0.0400(11) Uani 1 1 d . .
C12 C 1.3396(4) 0.2564(3) 0.1741(3) 0.0355(12) Uani 1 1 d . .
H12 H 1.4348 0.2560 0.1925 0.043 Uiso 1 1 calc R U
C14 C 1.2283(5) 0.1777(3) 0.1714(3) 0.0362(12) Uani 1 1 d . .
H14 H 1.2489 0.1264 0.1875 0.043 Uiso 1 1 calc R U
C15 C 0.5585(4) -0.0153(3) 0.1277(3) 0.0346(12) Uani 1 1 d . .
C18 C 0.3396(4) -0.1443(3) 0.1322(3) 0.0431(13) Uani 1 1 d . .
H18A H 0.3191 -0.1749 0.1728 0.052 Uiso 1 1 calc R U
H18B H 0.3769 -0.1935 0.0831 0.052 Uiso 1 1 calc R U
C19 C 0.6572(5) 0.0786(3) 0.1674(3) 0.0388(12) Uani 1 1 d . .
N21 N 0.4731(5) 0.4559(3) 0.6974(3) 0.0577(14) Uani 1 1 d . .
C23 C 0.0329(4) -0.2161(3) 0.0927(3) 0.0401(13) Uani 1 1 d . .
C24 C 0.0582(4) -0.3096(3) 0.0869(3) 0.0395(12) Uani 1 1 d . .
H24 H 0.1534 -0.3227 0.0856 0.047 Uiso 1 1 calc R U
C25 C 1.0859(4) 0.1761(3) 0.1443(3) 0.0396(12) Uani 1 1 d . .
C27 C 0.7749(4) 0.1137(3) 0.1233(3) 0.0480(13) Uani 1 1 d . .
H27A H 0.7899 0.1886 0.1430 0.058 Uiso 1 1 calc R U
H27B H 0.7458 0.0822 0.0620 0.058 Uiso 1 1 calc R U
C28 C 0.4489(4) -0.0458(3) 0.1726(3) 0.0347(12) Uani 1 1 d . .
C30 C 1.1832(5) 0.3270(3) 0.1230(3) 0.0484(13) Uani 1 1 d . .
H30 H 1.1669 0.3771 0.1043 0.058 Uiso 1 1 calc R U
C35 C 0.5717(5) -0.0893(3) 0.0361(3) 0.0437(14) Uani 1 1 d . .
H35A H 0.6579 -0.0621 0.0163 0.066 Uiso 1 1 calc R U
H35B H 0.4858 -0.0967 -0.0001 0.066 Uiso 1 1 calc R U
H35C H 0.5797 -0.1560 0.0344 0.066 Uiso 1 1 calc R U
C37 C 0.4392(5) 0.0199(3) 0.2595(3) 0.0481(14) Uani 1 1 d . .
C38 C -0.0607(5) -0.3842(3) 0.0829(3) 0.0444(14) Uani 1 1 d . .
H38 H -0.0418 -0.4465 0.0816 0.053 Uiso 1 1 calc R U
C39 C 0.6505(5) 0.1436(3) 0.2525(3) 0.0462(14) Uani 1 1 d . .
C42 C 1.0647(5) 0.2519(3) 0.1188(3) 0.0504(14) Uani 1 1 d . .
H42 H 0.9709 0.2528 0.0986 0.061 Uiso 1 1 calc R U
C43 C 0.5442(6) 0.1121(4) 0.2999(3) 0.0487(15) Uani 1 1 d . .
C47 C -0.2246(5) -0.2836(3) 0.0849(4) 0.0560(17) Uani 1 1 d . .
H47 H -0.3216 -0.2748 0.0822 0.067 Uiso 1 1 calc R U
C48 C 0.5426(6) 0.1791(4) 0.3935(3) 0.0621(18) Uani 1 1 d . .
H48A H 0.6426 0.2132 0.4191 0.074 Uiso 1 1 calc R U
H48B H 0.5029 0.1361 0.4223 0.074 Uiso 1 1 calc R U
C52 C 0.3233(6) -0.0098(4) 0.3110(4) 0.071(2) Uani 1 1 d . .
H52A H 0.2363 -0.0516 0.2734 0.106 Uiso 1 1 calc R U
H52B H 0.2993 0.0521 0.3537 0.106 Uiso 1 1 calc R U
H52C H 0.3611 -0.0485 0.3384 0.106 Uiso 1 1 calc R U
C53 C 0.7574(6) 0.2468(4) 0.2978(4) 0.0609(19) Uani 1 1 d . .
H53A H 0.8567 0.2358 0.2917 0.091 Uiso 1 1 calc R U
H53B H 0.7429 0.2767 0.3575 0.091 Uiso 1 1 calc R U
H53C H 0.7399 0.2933 0.2727 0.091 Uiso 1 1 calc R U
C54 C -0.1122(5) -0.2008(3) 0.0932(4) 0.0618(18) Uani 1 1 d . .
H54 H -0.1334 -0.1374 0.0989 0.074 Uiso 1 1 calc R U
C60 C 0.4003(7) 0.4810(4) 0.6430(3) 0.0718(18) Uani 1 1 d . .
H60 H 0.3560 0.5386 0.6661 0.086 Uiso 1 1 calc R U
C62 C 0.4530(7) 0.3419(4) 0.5193(4) 0.069(2) Uani 1 1 d . .
C71 C 0.3863(8) 0.4289(5) 0.5565(4) 0.094(2) Uani 1 1 d . .
H71 H 0.3332 0.4503 0.5222 0.113 Uiso 1 1 calc R U
C73 C 0.5300(7) 0.3175(5) 0.5743(4) 0.083(2) Uani 1 1 d . .
H73 H 0.5797 0.2625 0.5529 0.100 Uiso 1 1 calc R U
C77 C 0.5353(8) 0.3746(5) 0.6629(4) 0.096(2) Uani 1 1 d . .
H77 H 0.5851 0.3540 0.6991 0.116 Uiso 1 1 calc R U
C1 C 0.1754(15) 0.5520(9) 0.4991(9) 0.376(6) Uani 1 1 d D .
C4 C 0.0955(14) 0.5066(6) 0.3676(7) 0.376(6) Uani 1 1 d D .
N6 N 0.8027(9) 0.8859(7) 0.3415(9) 0.427(5) Uani 1 1 d D .
O7 O 0.1514(11) 0.4298(7) 0.3493(10) 0.376(6) Uani 1 1 d D .
C8 C 0.6453(12) 0.8744(15) 0.3240(11) 0.427(5) Uani 1 1 d D .
H8A H 0.6255 0.8857 0.2737 0.641 Uiso 1 1 calc R U
H8B H 0.6089 0.9243 0.3720 0.641 Uiso 1 1 calc R U
H8C H 0.5972 0.8055 0.3149 0.641 Uiso 1 1 calc R U
N10 N 0.0904(12) 0.5926(6) 0.4500(6) 0.376(6) Uani 1 1 d D .
C11 C 0.0414(15) 0.6901(8) 0.4655(13) 0.376(6) Uani 1 1 d D .
H11A H -0.0284 0.7017 0.5072 0.563 Uiso 1 1 calc R U
H11B H -0.0041 0.6858 0.4129 0.563 Uiso 1 1 calc R U
H11C H 0.1248 0.7467 0.4865 0.563 Uiso 1 1 calc R U
C13 C 0.8873(16) 1.0399(8) 0.3604(10) 0.427(5) Uani 1 1 d D .
H13A H 0.8714 1.0306 0.3019 0.641 Uiso 1 1 calc R U
H13B H 0.9525 1.1052 0.3929 0.641 Uiso 1 1 calc R U
H13C H 0.7948 1.0393 0.3844 0.641 Uiso 1 1 calc R U
C2 C 0.0566(17) 0.5706(8) 0.3242(8) 0.376(6) Uani 1 1 d D .
H2A H 0.0776 0.5409 0.2655 0.563 Uiso 1 1 calc R U
H2B H 0.1134 0.6400 0.3526 0.563 Uiso 1 1 calc R U
H2C H -0.0465 0.5726 0.3261 0.563 Uiso 1 1 calc R U
O16 O 1.0552(12) 0.9130(9) 0.3834(7) 0.427(5) Uani 1 1 d D .
C17 C 0.8284(19) 0.7767(8) 0.3239(10) 0.427(5) Uani 1 1 d D .
H17A H 0.8069 0.7617 0.3725 0.641 Uiso 1 1 calc R U
H17B H 0.9294 0.7734 0.3138 0.641 Uiso 1 1 calc R U
H17C H 0.7650 0.7266 0.2743 0.641 Uiso 1 1 calc R U
C3 C 0.9554(10) 0.9525(7) 0.3633(9) 0.427(5) Uani 1 1 d D .

loop_
_atom_site_aniso_label
_atom_site_aniso_U_11
_atom_site_aniso_U_22
_atom_site_aniso_U_33
_atom_site_aniso_U_23
_atom_site_aniso_U_13
_atom_site_aniso_U_12
I1 0.03136(13) 0.03122(11) 0.06169(16) 0.02405(10) 0.00768(12) 0.01130(10)
I2 0.02994(12) 0.03223(11) 0.06076(16) 0.02379(10) 0.01087(12) 0.01243(10)
Cu5 0.0262(2) 0.0273(2) 0.0652(3) 0.02324(19) 0.0085(2) 0.00479(19)
Cu6 0.0317(3) 0.0349(2) 0.0585(3) 0.0227(2) 0.0068(2) 0.0036(2)
S1 0.0227(5) 0.0279(4) 0.0840(7) 0.0289(4) 0.0037(5) 0.0019(4)
S3 0.0257(5) 0.0363(4) 0.1086(8) 0.0442(4) 0.0017(5) 0.0029(4)
S5 0.1113(11) 0.0723(8) 0.0494(8) 0.0142(6) -0.0007(8) 0.0433(7)
N7 0.0292(17) 0.0244(14) 0.0543(19) 0.0186(12) 0.0033(15) 0.0015(13)
N9 0.0279(17) 0.0251(14) 0.071(2) 0.0234(13) 0.0053(16) 0.0064(13)
C12 0.0276(19) 0.0374(18) 0.043(2) 0.0182(15) -0.0001(17) 0.0058(16)
C14 0.035(2) 0.0292(16) 0.050(2) 0.0214(14) 0.0080(18) 0.0085(16)
C15 0.0186(17) 0.0325(18) 0.052(2) 0.0205(15) -0.0062(17) -0.0020(15)
C18 0.0245(19) 0.0364(18) 0.075(3) 0.0302(16) 0.0017(19) 0.0042(16)
C19 0.033(2) 0.0291(16) 0.060(2) 0.0253(14) -0.0001(19) 0.0044(16)
N21 0.059(3) 0.044(2) 0.062(2) 0.0190(17) 0.000(2) 0.001(2)
C23 0.0258(19) 0.0308(18) 0.064(3) 0.0222(16) 0.0073(19) 0.0000(16)
C24 0.0216(17) 0.0345(17) 0.070(3) 0.0270(16) 0.0063(18) 0.0100(15)
C25 0.0255(19) 0.0363(17) 0.066(2) 0.0308(15) 0.0074(18) 0.0057(15)
C27 0.027(2) 0.0424(18) 0.089(3) 0.0427(16) 0.006(2) 0.0055(16)
C28 0.0242(18) 0.0245(17) 0.051(2) 0.0121(15) 0.0029(17) 0.0018(15)
C30 0.034(2) 0.0400(17) 0.088(3) 0.0450(15) 0.001(2) 0.0038(17)
C35 0.040(2) 0.034(2) 0.053(3) 0.0134(17) 0.003(2) 0.0071(18)
C37 0.029(2) 0.052(2) 0.071(3) 0.0326(18) 0.007(2) 0.0079(18)
C38 0.032(2) 0.0283(17) 0.077(3) 0.0241(17) 0.008(2) 0.0088(16)
C39 0.025(2) 0.0346(19) 0.077(3) 0.0261(18) -0.011(2) -0.0040(17)
C42 0.029(2) 0.047(2) 0.085(3) 0.0410(17) 0.001(2) -0.0003(18)
C43 0.055(3) 0.043(2) 0.042(2) 0.0120(18) -0.010(2) 0.010(2)
C47 0.023(2) 0.0347(19) 0.114(4) 0.034(2) 0.011(2) 0.0067(17)
C48 0.071(3) 0.061(3) 0.052(3) 0.019(2) -0.002(3) 0.017(3)
C52 0.066(3) 0.073(3) 0.082(3) 0.039(2) 0.019(3) 0.014(3)
C53 0.050(3) 0.040(2) 0.076(4) 0.010(2) -0.009(3) 0.003(2)
C54 0.030(2) 0.0340(19) 0.130(4) 0.042(2) 0.008(3) 0.0049(18)
C60 0.109(4) 0.073(3) 0.048(3) 0.023(2) 0.019(3) 0.059(2)
C62 0.101(4) 0.054(3) 0.052(3) 0.017(2) 0.005(3) 0.031(3)
C71 0.138(5) 0.095(4) 0.057(3) 0.028(3) -0.016(3) 0.056(3)
C73 0.107(4) 0.094(4) 0.044(3) 0.009(3) -0.003(3) 0.062(3)
C77 0.142(5) 0.084(3) 0.058(4) 0.005(3) -0.009(3) 0.074(3)
C1 0.235(7) 0.267(9) 0.474(11) -0.012(8) 0.075(7) 0.081(6)
C4 0.235(7) 0.267(9) 0.474(11) -0.012(8) 0.075(7) 0.081(6)
N6 0.351(12) 0.729(10) 0.433(6) 0.470(5) 0.049(7) 0.116(9)
O7 0.235(7) 0.267(9) 0.474(11) -0.012(8) 0.075(7) 0.081(6)
C8 0.351(12) 0.729(10) 0.433(6) 0.470(5) 0.049(7) 0.116(9)
N10 0.235(7) 0.267(9) 0.474(11) -0.012(8) 0.075(7) 0.081(6)
C11 0.235(7) 0.267(9) 0.474(11) -0.012(8) 0.075(7) 0.081(6)
C13 0.351(12) 0.729(10) 0.433(6) 0.470(5) 0.049(7) 0.116(9)
C2 0.235(7) 0.267(9) 0.474(11) -0.012(8) 0.075(7) 0.081(6)
O16 0.351(12) 0.729(10) 0.433(6) 0.470(5) 0.049(7) 0.116(9)
C17 0.351(12) 0.729(10) 0.433(6) 0.470(5) 0.049(7) 0.116(9)
C3 0.351(12) 0.729(10) 0.433(6) 0.470(5) 0.049(7) 0.116(9)

loop_
_atom_type_symbol
_atom_type_description
_atom_type_scat_dispersion_real
_atom_type_scat_dispersion_imag
_atom_type_scat_source
C C 0.0033 0.0016 'International Tables Vol C Tables 4.2.6.8 and 6.1.1.4'
H H 0.0000 0.0000 'International Tables Vol C Tables 4.2.6.8 and 6.1.1.4'
Cu Cu 0.3201 1.2651 'International Tables Vol C Tables 4.2.6.8 and 6.1.1.4'
I I -0.4742 1.8119 'International Tables Vol C Tables 4.2.6.8 and 6.1.1.4'
N N 0.0061 0.0033 'International Tables Vol C Tables 4.2.6.8 and 6.1.1.4'
S S 0.1246 0.1234 'International Tables Vol C Tables 4.2.6.8 and 6.1.1.4'
O O 0.0106 0.0060 'International Tables Vol C Tables 4.2.6.8 and 6.1.1.4'

loop_
_geom_angle_atom_site_label_1
_geom_angle_atom_site_label_2
_geom_angle_atom_site_label_3
_geom_angle
_geom_angle_site_symmetry_1
_geom_angle_site_symmetry_3
Cu6 I1 Cu5 61.49(3) . .
Cu5 I2 Cu6 60.71(3) 2_445 2_445
Cu5 I2 Cu5 69.84(2) 2_445 .
Cu6 I2 Cu5 109.78(3) 2_445 .
N9 Cu5 I1 109.16(12) . .
N9 Cu5 I2 107.04(10) . 2_445
I1 Cu5 I2 119.38(3) . 2_445
N9 Cu5 Cu6 127.88(12) . .
I1 Cu5 Cu6 59.07(3) . .
I2 Cu5 Cu6 60.30(3) 2_445 .
N9 Cu5 I2 99.60(12) . .
I1 Cu5 I2 109.63(3) . .
I2 Cu5 I2 110.16(3) 2_445 .
Cu6 Cu5 I2 132.52(3) . .
N9 Cu5 Cu5 113.57(12) . 2_445
I1 Cu5 Cu5 136.02(3) . 2_445
I2 Cu5 Cu5 56.44(3) 2_445 2_445
Cu6 Cu5 Cu5 100.05(4) . 2_445
I2 Cu5 Cu5 53.72(3) . 2_445
N7 Cu6 N21 107.67(17) 1_345 2_556
N7 Cu6 I1 107.81(10) 1_345 .
N21 Cu6 I1 110.95(13) 2_556 .
N7 Cu6 I2 110.01(12) 1_345 2_445
N21 Cu6 I2 101.47(14) 2_556 2_445
I1 Cu6 I2 118.42(3) . 2_445
N7 Cu6 Cu5 129.39(11) 1_345 .
N21 Cu6 Cu5 122.78(13) 2_556 .
I1 Cu6 Cu5 59.44(3) . .
I2 Cu6 Cu5 58.98(3) 2_445 .
C23 S1 C18 103.3(2) . .
C25 S3 C27 105.0(2) . .
C62 S5 C48 101.2(3) . .
C12 N7 C30 116.0(4) . .
C12 N7 Cu6 121.4(3) . 1_765
C30 N7 Cu6 122.5(3) . 1_765
C47 N9 C38 116.5(4) . .
C47 N9 Cu5 121.9(3) . .
C38 N9 Cu5 121.2(3) . .
N7 C12 C14 124.7(4) . .
N7 C12 H12 117.6 . .
C14 C12 H12 117.6 . .
C25 C14 C12 119.0(4) . .
C25 C14 H14 120.5 . .
C12 C14 H14 120.5 . .
C19 C15 C28 120.6(4) . .
C19 C15 C35 120.5(4) . .
C28 C15 C35 118.8(3) . .
C28 C18 S1 107.0(3) . .
C28 C18 H18A 110.3 . .
S1 C18 H18A 110.3 . .
C28 C18 H18B 110.3 . .
S1 C18 H18B 110.3 . .
H18A C18 H18B 108.6 . .
C39 C19 C15 120.6(4) . .
C39 C19 C27 116.8(3) . .
C15 C19 C27 122.6(4) . .
C77 N21 C60 116.2(5) . .
C77 N21 Cu6 120.1(4) . 2_556
C60 N21 Cu6 123.3(3) . 2_556
C24 C23 C54 118.6(4) . .
C24 C23 S1 124.2(3) . .
C54 C23 S1 117.3(4) . .
C23 C24 C38 118.4(4) . .
C23 C24 H24 120.8 . .
C38 C24 H24 120.8 . .
C42 C25 C14 117.3(4) . .
C42 C25 S3 124.7(3) . .
C14 C25 S3 118.1(4) . .
C19 C27 S3 110.1(4) . .
C19 C27 H27A 109.6 . .
S3 C27 H27A 109.6 . .
C19 C27 H27B 109.6 . .
S3 C27 H27B 109.6 . .
H27A C27 H27B 108.2 . .
C15 C28 C37 119.8(3) . .
C15 C28 C18 122.4(4) . .
C37 C28 C18 117.8(4) . .
N7 C30 C42 123.4(5) . .
N7 C30 H30 118.3 . .
C42 C30 H30 118.3 . .
C15 C35 H35A 109.5 . .
C15 C35 H35B 109.5 . .
H35A C35 H35B 109.5 . .
C15 C35 H35C 109.5 . .
H35A C35 H35C 109.5 . .
H35B C35 H35C 109.5 . .
C43 C37 C28 118.8(4) . .
C43 C37 C52 119.3(4) . .
C28 C37 C52 121.8(4) . .
N9 C38 C24 124.6(4) . .
N9 C38 H38 117.7 . .
C24 C38 H38 117.7 . .
C19 C39 C43 119.6(4) . .
C19 C39 C53 121.7(5) . .
C43 C39 C53 118.7(4) . .
C25 C42 C30 119.6(4) . .
C25 C42 H42 120.2 . .
C30 C42 H42 120.2 . .
C37 C43 C39 120.4(4) . .
C37 C43 C48 119.8(5) . .
C39 C43 C48 119.8(4) . .
N9 C47 C54 123.8(4) . .
N9 C47 H47 118.1 . .
C54 C47 H47 118.1 . .
C43 C48 S5 110.7(4) . .
C43 C48 H48A 109.5 . .
S5 C48 H48A 109.5 . .
C43 C48 H48B 109.5 . .
S5 C48 H48B 109.5 . .
H48A C48 H48B 108.1 . .
C37 C52 H52A 109.5 . .
C37 C52 H52B 109.5 . .
H52A C52 H52B 109.5 . .
C37 C52 H52C 109.5 . .
H52A C52 H52C 109.5 . .
H52B C52 H52C 109.5 . .
C39 C53 H53A 109.5 . .
C39 C53 H53B 109.5 . .
H53A C53 H53B 109.5 . .
C39 C53 H53C 109.5 . .
H53A C53 H53C 109.5 . .
H53B C53 H53C 109.5 . .
C47 C54 C23 118.0(4) . .
C47 C54 H54 121.0 . .
C23 C54 H54 121.0 . .
N21 C60 C71 124.9(6) . .
N21 C60 H60 117.6 . .
C71 C60 H60 117.6 . .
C73 C62 C71 116.2(5) . .
C73 C62 S5 125.1(5) . .
C71 C62 S5 118.6(5) . .
C60 C71 C62 119.1(6) . .
C60 C71 H71 120.4 . .
C62 C71 H71 120.4 . .
C62 C73 C77 120.4(6) . .
C62 C73 H73 119.8 . .
C77 C73 H73 119.8 . .
N21 C77 C73 123.1(7) . .
N21 C77 H77 118.5 . .
C73 C77 H77 118.5 . .
O7 C4 N10 131.0(13) . .
O7 C4 C2 136.9(13) . .
N10 C4 C2 89.0(8) . .
C8 N6 C3 149.8(12) . .
C8 N6 C17 105.6(12) . .
C3 N6 C17 104.5(9) . .
N6 C8 H8A 109.5 . .
N6 C8 H8B 109.4 . .
H8A C8 H8B 109.5 . .
N6 C8 H8C 109.5 . .
H8A C8 H8C 109.5 . .
H8B C8 H8C 109.5 . .
C4 N10 C11 127.7(12) . .
C4 N10 C1 94.1(8) . .
C11 N10 C1 137.1(11) . .
N10 C11 H11A 109.5 . .
N10 C11 H11B 109.5 . .
H11A C11 H11B 109.5 . .
N10 C11 H11C 109.5 . .
H11A C11 H11C 109.5 . .
H11B C11 H11C 109.5 . .
C3 C13 H13A 109.5 . .
C3 C13 H13B 109.5 . .
H13A C13 H13B 109.5 . .
C3 C13 H13C 109.5 . .
H13A C13 H13C 109.5 . .
H13B C13 H13C 109.5 . .
C4 C2 H2A 109.5 . .
C4 C2 H2B 109.5 . .
H2A C2 H2B 109.5 . .
C4 C2 H2C 109.5 . .
H2A C2 H2C 109.5 . .
H2B C2 H2C 109.5 . .
N6 C17 H17A 109.5 . .
N6 C17 H17B 109.5 . .
H17A C17 H17B 109.5 . .
N6 C17 H17C 109.5 . .
H17A C17 H17C 109.5 . .
H17B C17 H17C 109.5 . .
O16 C3 N6 114.9(10) . .
O16 C3 C13 155.4(10) . .
N6 C3 C13 88.3(8) . .

loop_
_geom_bond_atom_site_label_1
_geom_bond_atom_site_label_2
_geom_bond_distance
_geom_bond_site_symmetry_2
I1 Cu6 2.5966(11) .
I1 Cu5 2.6065(11) .
I2 Cu5 2.6137(11) 2_445
I2 Cu6 2.6492(11) 2_445
I2 Cu5 2.7018(14) .
Cu5 N9 2.038(3) .
Cu5 I2 2.6136(10) 2_445
Cu5 Cu6 2.6598(12) .
Cu5 Cu5 3.0435(15) 2_445
Cu6 N7 2.038(3) 1_345
Cu6 N21 2.067(4) 2_556
Cu6 I2 2.6492(11) 2_445
S1 C23 1.759(4) .
S1 C18 1.829(5) .
S3 C25 1.757(4) .
S3 C27 1.815(5) .
S5 C62 1.749(6) .
S5 C48 1.784(6) .
N7 C12 1.304(6) .
N7 C30 1.343(6) .
N7 Cu6 2.038(3) 1_765
N9 C47 1.317(6) .
N9 C38 1.333(5) .
C12 C14 1.379(6) .
C12 H12 0.9300 .
C14 C25 1.379(6) .
C14 H14 0.9300 .
C15 C19 1.387(5) .
C15 C28 1.406(6) .
C15 C35 1.521(6) .
C18 C28 1.480(5) .
C18 H18A 0.9700 .
C18 H18B 0.9700 .
C19 C39 1.388(6) .
C19 C27 1.476(7) .
N21 C77 1.314(7) .
N21 C60 1.333(8) .
N21 Cu6 2.067(4) 2_556
C23 C24 1.365(6) .
C23 C54 1.397(6) .
C24 C38 1.379(6) .
C24 H24 0.9300 .
C25 C42 1.366(7) .
C27 H27A 0.9700 .
C27 H27B 0.9700 .
C28 C37 1.420(6) .
C30 C42 1.379(6) .
C30 H30 0.9300 .
C35 H35A 0.9600 .
C35 H35B 0.9600 .
C35 H35C 0.9600 .
C37 C43 1.401(6) .
C37 C52 1.520(8) .
C38 H38 0.9300 .
C39 C43 1.422(7) .
C39 C53 1.520(6) .
C42 H42 0.9300 .
C43 C48 1.502(7) .
C47 C54 1.397(6) .
C47 H47 0.9300 .
C48 H48A 0.9700 .
C48 H48B 0.9700 .
C52 H52A 0.9600 .
C52 H52B 0.9600 .
C52 H52C 0.9600 .
C53 H53A 0.9600 .
C53 H53B 0.9600 .
C53 H53C 0.9600 .
C54 H54 0.9300 .
C60 C71 1.355(8) .
C60 H60 0.9300 .
C62 C73 1.356(9) .
C62 C71 1.408(9) .
C71 H71 0.9300 .
C73 C77 1.400(8) .
C73 H73 0.9300 .
C77 H77 0.9300 .
C1 N10 1.477(15) .
C4 O7 1.224(12) .
C4 N10 1.461(11) .
C4 C2 1.477(14) .
N6 C8 1.447(12) .
N6 C3 1.510(11) .
N6 C17 1.532(13) .
C8 H8A 0.9600 .
C8 H8B 0.9600 .
C8 H8C 0.9600 .
N10 C11 1.468(13) .
C11 H11A 0.9600 .
C11 H11B 0.9600 .
C11 H11C 0.9600 .
C13 C3 1.511(14) .
C13 H13A 0.9600 .
C13 H13B 0.9600 .
C13 H13C 0.9600 .
C2 H2A 0.9600 .
C2 H2B 0.9600 .
C2 H2C 0.9600 .
O16 C3 1.270(13) .
C17 H17A 0.9600 .
C17 H17B 0.9600 .
C17 H17C 0.9600 .

loop_
_geom_torsion_atom_site_label_1
_geom_torsion_atom_site_label_2
_geom_torsion_atom_site_label_3
_geom_torsion_atom_site_label_4
_geom_torsion
_geom_torsion_site_symmetry_1
C30 N7 C12 C14 -2.7(6) .
Cu6 N7 C12 C14 172.8(3) 1_765
N7 C12 C14 C25 0.0(6) .
C23 S1 C18 C28 -157.1(3) .
C28 C15 C19 C39 0.7(7) .
C35 C15 C19 C39 -176.3(4) .
C28 C15 C19 C27 179.5(4) .
C35 C15 C19 C27 2.4(7) .
C18 S1 C23 C24 -19.2(5) .
C18 S1 C23 C54 161.6(4) .
C54 C23 C24 C38 -0.8(7) .
S1 C23 C24 C38 180.0(4) .
C12 C14 C25 C42 2.2(6) .
C12 C14 C25 S3 -177.9(3) .
C27 S3 C25 C42 -9.3(5) .
C27 S3 C25 C14 170.7(3) .
C39 C19 C27 S3 84.4(5) .
C15 C19 C27 S3 -94.4(5) .
C25 S3 C27 C19 -148.1(3) .
C19 C15 C28 C37 -0.2(7) .
C35 C15 C28 C37 176.9(4) .
C19 C15 C28 C18 178.8(4) .
C35 C15 C28 C18 -4.1(7) .
S1 C18 C28 C15 -97.2(4) .
S1 C18 C28 C37 81.8(5) .
C12 N7 C30 C42 3.3(7) .
Cu6 N7 C30 C42 -172.2(4) 1_765
C15 C28 C37 C43 -2.9(7) .
C18 C28 C37 C43 178.1(5) .
C15 C28 C37 C52 -179.6(5) .
C18 C28 C37 C52 1.3(7) .
C47 N9 C38 C24 -1.7(7) .
Cu5 N9 C38 C24 171.2(4) .
C23 C24 C38 N9 2.8(8) .
C15 C19 C39 C43 1.8(7) .
C27 C19 C39 C43 -177.0(5) .
C15 C19 C39 C53 179.9(5) .
C27 C19 C39 C53 1.1(7) .
C14 C25 C42 C30 -1.6(7) .
S3 C25 C42 C30 178.4(4) .
N7 C30 C42 C25 -1.2(7) .
C28 C37 C43 C39 5.4(8) .
C52 C37 C43 C39 -177.7(5) .
C28 C37 C43 C48 -175.8(5) .
C52 C37 C43 C48 1.1(8) .
C19 C39 C43 C37 -4.9(8) .
C53 C39 C43 C37 176.9(5) .
C19 C39 C43 C48 176.3(5) .
C53 C39 C43 C48 -1.9(8) .
C38 N9 C47 C54 -1.5(8) .
Cu5 N9 C47 C54 -174.4(4) .
C37 C43 C48 S5 -91.7(6) .
C39 C43 C48 S5 87.1(5) .
C62 S5 C48 C43 -178.9(4) .
N9 C47 C54 C23 3.4(9) .
C24 C23 C54 C47 -2.0(8) .
S1 C23 C54 C47 177.3(4) .
C77 N21 C60 C71 0.4(9) .
Cu6 N21 C60 C71 173.0(5) 2_556
C48 S5 C62 C73 -2.1(7) .
C48 S5 C62 C71 177.1(5) .
N21 C60 C71 C62 -0.5(11) .
C73 C62 C71 C60 -1.0(10) .
S5 C62 C71 C60 179.7(5) .
C71 C62 C73 C77 2.7(10) .
S5 C62 C73 C77 -178.1(5) .
C60 N21 C77 C73 1.4(10) .
Cu6 N21 C77 C73 -171.5(5) 2_556
C62 C73 C77 N21 -3.0(11) .
O7 C4 N10 C11 169.6(14) .
C2 C4 N10 C11 7.2(16) .
O7 C4 N10 C1 0.3(18) .
C2 C4 N10 C1 -162.1(11) .
C8 N6 C3 O16 169(2) .
C17 N6 C3 O16 -17.4(17) .
C8 N6 C3 C13 -2(3) .
C17 N6 C3 C13 171.1(13) .
